data_4078436
loop_
_publ_author_name
'Arp, Henning'
'Zirngast, Michaela'
'Marschner, Christoph'
'Baumgartner, Judith'
'Rasmussen, Kenneth'
'Zark, Patrick'
'M\"uller, Thomas'

_publ_section_title
;
 Synthesis of Oligosilanyl Compounds of Group 4 Metallocenes with the
 Oxidation State +3.
;
_journal_issue 11
_journal_name_full Organometallics
_journal_page_first 4309
_journal_page_last 4319
_journal_paper_doi 10.1021/om3001873
_journal_volume 31
_journal_year 2012
_chemical_formula_sum 'C16 H26 Cl2 Li N2 Ti'
_chemical_formula_weight 372.13
_chemical_name_systematic
; 
 ? 
;
_space_group_IT_number 96
_symmetry_cell_setting tetragonal
_symmetry_space_group_name_Hall 'P 4nw 2abw'
_symmetry_space_group_name_H-M 'P 43 21 2'
_atom_sites_solution_hydrogens geom
_atom_sites_solution_primary direct
_atom_sites_solution_secondary difmap
_audit_creation_method SHELXL-97
_cell_angle_alpha 90.00
_cell_angle_beta 90.00
_cell_angle_gamma 90.00
_cell_formula_units_Z 4
_cell_length_a 8.2533(12)
_cell_length_b 8.2533(12)
_cell_length_c 27.378(6)
_cell_measurement_reflns_used 4665
_cell_measurement_temperature 100(2)
_cell_measurement_theta_max 50.040
_cell_measurement_theta_min 5.177
_cell_volume 1864.9(6)
_computing_cell_refinement 'Bruker XSCANS'
_computing_data_collection 'Bruker XSCANS'
_computing_data_reduction 'Bruker SHELXTL'
_computing_molecular_graphics 'Bruker SHELXTL'
_computing_publication_material 'Bruker SHELXTL'
_computing_structure_refinement 'SHELXL-97 (Sheldrick, 1997)'
_computing_structure_solution 'SHELXS-97 (Sheldrick, 1990)'
_diffrn_ambient_temperature 100(2)
_diffrn_measured_fraction_theta_full 0.999
_diffrn_measured_fraction_theta_max 0.999
_diffrn_measurement_device_type 'SMART APEX'
_diffrn_measurement_method '\w scans'
_diffrn_radiation_monochromator graphite
_diffrn_radiation_source 'fine-focus sealed tube'
_diffrn_radiation_type MoK\a
_diffrn_radiation_wavelength 0.71073
_diffrn_reflns_av_R_equivalents 0.1215
_diffrn_reflns_av_sigmaI/netI 0.0510
_diffrn_reflns_limit_h_max 9
_diffrn_reflns_limit_h_min -9
_diffrn_reflns_limit_k_max 9
_diffrn_reflns_limit_k_min -9
_diffrn_reflns_limit_l_max 32
_diffrn_reflns_limit_l_min -32
_diffrn_reflns_number 13218
_diffrn_reflns_theta_full 25.15
_diffrn_reflns_theta_max 25.15
_diffrn_reflns_theta_min 2.58
_exptl_absorpt_coefficient_mu 0.742
_exptl_absorpt_correction_T_max 0.8421
_exptl_absorpt_correction_T_min 0.7361
_exptl_absorpt_correction_type multi-scan
_exptl_absorpt_process_details SADABS
_exptl_crystal_colour green
_exptl_crystal_density_diffrn 1.325
_exptl_crystal_density_method 'not measured'
_exptl_crystal_description blocks
_exptl_crystal_F_000 780
_exptl_crystal_size_max 0.44
_exptl_crystal_size_mid 0.32
_exptl_crystal_size_min 0.24
_refine_diff_density_max 0.472
_refine_diff_density_min -0.322
_refine_diff_density_rms 0.077
_refine_ls_abs_structure_details 'Flack H D (1983), Acta Cryst. A39, 876-881'
_refine_ls_abs_structure_Flack 0.95(8)
_refine_ls_extinction_method none
_refine_ls_goodness_of_fit_ref 1.255
_refine_ls_hydrogen_treatment constr
_refine_ls_matrix_type full
_refine_ls_number_parameters 104
_refine_ls_number_reflns 1668
_refine_ls_number_restraints 0
_refine_ls_restrained_S_all 1.255
_refine_ls_R_factor_all 0.0597
_refine_ls_R_factor_gt 0.0568
_refine_ls_shift/su_max 0.003
_refine_ls_shift/su_mean 0.001
_refine_ls_structure_factor_coef Fsqd
_refine_ls_weighting_details 'calc w=1/[\s^2^(Fo^2^)+(0.0252P)^2^+2.9977P] where P=(Fo^2^+2Fc^2^)/3'
_refine_ls_weighting_scheme calc
_refine_ls_wR_factor_gt 0.1158
_refine_ls_wR_factor_ref 0.1171
_reflns_number_gt 1602
_reflns_number_total 1668
_reflns_threshold_expression >2sigma(I)
_cod_data_source_file om3001873_si_002.cif
_cod_data_source_block 3a_688j
_cod_depositor_comments
;
The following automatic conversions were performed:

'_symmetry_cell_setting' value 'Tetragonal' changed to 'tetragonal'
according to /home/saulius/struct/CIF-dictionaries/cif_core.dic
dictionary named 'cif_core.dic' version 2.4.1 from 2010-06-29.

Automatic conversion script
Id: cif_fix_values 1891 2012-01-12 08:04:46Z andrius 
;
_cod_original_cell_volume 1864.9(5)
_cod_original_sg_symbol_H-M P4(3)2(1)2
_cod_database_code 4078436

loop_
_symmetry_equiv_pos_as_xyz
'x, y, z'
'-x, -y, z+1/2'
'-y+1/2, x+1/2, z+3/4'
'y+1/2, -x+1/2, z+1/4'
'-x+1/2, y+1/2, -z+3/4'
'x+1/2, -y+1/2, -z+1/4'
'y, x, -z'
'-y, -x, -z+1/2'

loop_
_atom_site_label
_atom_site_type_symbol
_atom_site_fract_x
_atom_site_fract_y
_atom_site_fract_z
_atom_site_U_iso_or_equiv
_atom_site_adp_type
_atom_site_occupancy
_atom_site_symmetry_multiplicity
_atom_site_calc_flag
_atom_site_refinement_flags
Ti1 Ti 1.21049(9) 0.21049(9) 0.0000 0.0160(3) Uani 1 2 d S
Li1 Li 0.9225(10) -0.0775(10) 0.0000 0.024(2) Uani 1 2 d S
Cl1 Cl 1.19518(14) -0.09309(12) 0.01567(4) 0.0236(3) Uani 1 1 d .
N1 N 0.7727(5) -0.1778(5) 0.05184(12) 0.0264(9) Uani 1 1 d .
C1 C 1.3108(6) 0.2054(6) 0.08140(14) 0.0274(10) Uani 1 1 d .
H1 H 1.3684 0.1137 0.0931 0.033 Uiso 1 1 calc R
C2 C 1.1430(6) 0.2290(6) 0.08339(16) 0.0281(11) Uani 1 1 d .
H2 H 1.0656 0.1552 0.0962 0.034 Uiso 1 1 calc R
C3 C 1.2530(9) 0.4475(7) 0.04759(19) 0.0519(19) Uani 1 1 d .
H3 H 1.2645 0.5492 0.0317 0.062 Uiso 1 1 calc R
C4 C 1.3774(7) 0.3413(6) 0.05902(17) 0.0370(13) Uani 1 1 d .
H4 H 1.4893 0.3583 0.0527 0.044 Uiso 1 1 calc R
C5 C 1.1102(8) 0.3799(7) 0.06324(17) 0.0404(15) Uani 1 1 d .
H5 H 1.0061 0.4284 0.0607 0.049 Uiso 1 1 calc R
C6 C 0.7090(6) -0.3223(6) 0.02675(16) 0.0340(11) Uani 1 1 d .
H6A H 0.6067 -0.3562 0.0426 0.041 Uiso 1 1 calc R
H6B H 0.7877 -0.4121 0.0301 0.041 Uiso 1 1 calc R
C7 C 0.8493(6) -0.2238(7) 0.09775(16) 0.0340(12) Uani 1 1 d .
H7A H 0.8853 -0.1262 0.1150 0.051 Uiso 1 1 calc R
H7B H 0.9428 -0.2935 0.0911 0.051 Uiso 1 1 calc R
H7C H 0.7711 -0.2826 0.1181 0.051 Uiso 1 1 calc R
C8 C 0.6428(6) -0.0611(7) 0.06103(18) 0.0336(12) Uani 1 1 d .
H8A H 0.5596 -0.1114 0.0816 0.050 Uiso 1 1 calc R
H8B H 0.5946 -0.0278 0.0299 0.050 Uiso 1 1 calc R
H8C H 0.6872 0.0340 0.0778 0.050 Uiso 1 1 calc R

loop_
_atom_site_aniso_label
_atom_site_aniso_U_11
_atom_site_aniso_U_22
_atom_site_aniso_U_33
_atom_site_aniso_U_23
_atom_site_aniso_U_13
_atom_site_aniso_U_12
Ti1 0.0171(4) 0.0171(4) 0.0139(5) 0.0001(3) -0.0001(3) 0.0022(5)
Li1 0.028(3) 0.028(3) 0.016(5) 0.004(3) -0.004(3) 0.010(5)
Cl1 0.0242(6) 0.0178(6) 0.0289(5) 0.0022(4) -0.0051(5) 0.0027(4)
N1 0.026(2) 0.030(2) 0.0236(17) 0.0017(16) 0.0056(16) 0.0059(18)
C1 0.035(3) 0.030(2) 0.0173(19) -0.004(2) -0.0063(19) 0.008(2)
C2 0.027(3) 0.037(3) 0.020(2) -0.007(2) 0.0057(18) 0.001(2)
C3 0.106(6) 0.018(3) 0.031(3) -0.004(2) -0.016(3) 0.001(3)
C4 0.039(3) 0.038(3) 0.034(3) -0.002(2) -0.006(2) -0.018(2)
C5 0.052(4) 0.046(3) 0.023(3) -0.021(2) -0.014(3) 0.030(3)
C6 0.036(3) 0.027(3) 0.039(3) 0.004(2) 0.001(3) -0.001(2)
C7 0.037(3) 0.040(3) 0.026(2) 0.005(2) 0.003(2) 0.010(2)
C8 0.025(3) 0.036(3) 0.040(3) 0.017(2) 0.009(2) 0.008(2)

loop_
_atom_type_symbol
_atom_type_description
_atom_type_scat_dispersion_real
_atom_type_scat_dispersion_imag
_atom_type_scat_source
C C 0.0033 0.0016 'International Tables Vol C Tables 4.2.6.8 and 6.1.1.4'
H H 0.0000 0.0000 'International Tables Vol C Tables 4.2.6.8 and 6.1.1.4'
Li Li -0.0003 0.0001 'International Tables Vol C Tables 4.2.6.8 and 6.1.1.4'
N N 0.0061 0.0033 'International Tables Vol C Tables 4.2.6.8 and 6.1.1.4'
Cl Cl 0.1484 0.1585 'International Tables Vol C Tables 4.2.6.8 and 6.1.1.4'
Ti Ti 0.2776 0.4457 'International Tables Vol C Tables 4.2.6.8 and 6.1.1.4'

loop_
_geom_angle_atom_site_label_1
_geom_angle_atom_site_label_2
_geom_angle_atom_site_label_3
_geom_angle
_geom_angle_site_symmetry_1
_geom_angle_site_symmetry_3
C2 Ti1 C2 166.1(2) . 7_645
C2 Ti1 C5 34.15(18) . .
C2 Ti1 C5 150.32(17) 7_645 .
C2 Ti1 C5 150.32(17) . 7_645
C2 Ti1 C5 34.15(18) 7_645 7_645
C5 Ti1 C5 160.4(3) . 7_645
C2 Ti1 C3 56.63(19) . .
C2 Ti1 C3 135.78(18) 7_645 .
C5 Ti1 C3 33.6(2) . .
C5 Ti1 C3 126.9(3) 7_645 .
C2 Ti1 C3 135.78(18) . 7_645
C2 Ti1 C3 56.63(19) 7_645 7_645
C5 Ti1 C3 126.9(3) . 7_645
C5 Ti1 C3 33.6(2) 7_645 7_645
C3 Ti1 C3 93.3(4) . 7_645
C2 Ti1 C1 34.40(16) . .
C2 Ti1 C1 151.87(17) 7_645 .
C5 Ti1 C1 56.52(17) . .
C5 Ti1 C1 118.18(18) 7_645 .
C3 Ti1 C1 56.58(18) . .
C3 Ti1 C1 103.29(18) 7_645 .
C2 Ti1 C1 151.87(17) . 7_645
C2 Ti1 C1 34.40(16) 7_645 7_645
C5 Ti1 C1 118.18(18) . 7_645
C5 Ti1 C1 56.52(17) 7_645 7_645
C3 Ti1 C1 103.29(18) . 7_645
C3 Ti1 C1 56.57(18) 7_645 7_645
C1 Ti1 C1 153.0(3) . 7_645
C2 Ti1 C4 136.65(18) . 7_645
C2 Ti1 C4 56.62(17) 7_645 7_645
C5 Ti1 C4 108.2(2) . 7_645
C5 Ti1 C4 56.0(2) 7_645 7_645
C3 Ti1 C4 80.15(19) . 7_645
C3 Ti1 C4 33.9(2) 7_645 7_645
C1 Ti1 C4 119.22(19) . 7_645
C1 Ti1 C4 33.98(17) 7_645 7_645
C2 Ti1 C4 56.62(17) . .
C2 Ti1 C4 136.66(18) 7_645 .
C5 Ti1 C4 56.0(2) . .
C5 Ti1 C4 108.2(2) 7_645 .
C3 Ti1 C4 33.9(2) . .
C3 Ti1 C4 80.15(19) 7_645 .
C1 Ti1 C4 33.98(17) . .
C1 Ti1 C4 119.22(19) 7_645 .
C4 Ti1 C4 86.3(2) 7_645 .
C2 Ti1 Cl1 86.20(12) . 7_645
C2 Ti1 Cl1 83.61(13) 7_645 7_645
C5 Ti1 Cl1 78.98(15) . 7_645
C5 Ti1 Cl1 116.07(16) 7_645 7_645
C3 Ti1 Cl1 106.18(18) . 7_645
C3 Ti1 Cl1 136.49(13) 7_645 7_645
C1 Ti1 Cl1 119.99(12) . 7_645
C1 Ti1 Cl1 80.91(13) 7_645 7_645
C4 Ti1 Cl1 111.13(13) 7_645 7_645
C4 Ti1 Cl1 134.93(14) . 7_645
C2 Ti1 Cl1 83.61(13) . .
C2 Ti1 Cl1 86.20(12) 7_645 .
C5 Ti1 Cl1 116.07(16) . .
C5 Ti1 Cl1 78.98(15) 7_645 .
C3 Ti1 Cl1 136.49(13) . .
C3 Ti1 Cl1 106.18(18) 7_645 .
C1 Ti1 Cl1 80.91(13) . .
C1 Ti1 Cl1 119.99(12) 7_645 .
C4 Ti1 Cl1 134.93(14) 7_645 .
C4 Ti1 Cl1 111.12(13) . .
Cl1 Ti1 Cl1 86.03(6) 7_645 .
N1 Li1 N1 89.6(5) 7_645 .
N1 Li1 Cl1 115.97(11) 7_645 7_645
N1 Li1 Cl1 119.35(11) . 7_645
N1 Li1 Cl1 119.35(11) 7_645 .
N1 Li1 Cl1 115.97(11) . .
Cl1 Li1 Cl1 98.3(4) 7_645 .
N1 Li1 C6 31.1(2) 7_645 7_645
N1 Li1 C6 59.3(3) . 7_645
Cl1 Li1 C6 122.1(2) 7_645 7_645
Cl1 Li1 C6 136.6(2) . 7_645
N1 Li1 C6 59.3(3) 7_645 .
N1 Li1 C6 31.1(2) . .
Cl1 Li1 C6 136.6(2) 7_645 .
Cl1 Li1 C6 122.1(2) . .
C6 Li1 C6 31.5(2) 7_645 .
N1 Li1 Ti1 135.2(3) 7_645 .
N1 Li1 Ti1 135.2(3) . .
Cl1 Li1 Ti1 49.2(2) 7_645 .
Cl1 Li1 Ti1 49.2(2) . .
C6 Li1 Ti1 164.24(11) 7_645 .
C6 Li1 Ti1 164.24(11) . .
Li1 Cl1 Ti1 87.8(2) . .
C7 N1 C8 109.9(4) . .
C7 N1 C6 110.3(4) . .
C8 N1 C6 110.5(4) . .
C7 N1 Li1 116.1(3) . .
C8 N1 Li1 107.1(3) . .
C6 N1 Li1 102.6(3) . .
C4 C1 C2 107.3(5) . .
C4 C1 Ti1 73.2(3) . .
C2 C1 Ti1 71.9(3) . .
C5 C2 C1 107.6(5) . .
C5 C2 Ti1 73.7(3) . .
C1 C2 Ti1 73.7(2) . .
C5 C3 C4 108.0(5) . .
C5 C3 Ti1 73.1(3) . .
C4 C3 Ti1 73.3(3) . .
C3 C4 C1 108.4(5) . .
C3 C4 Ti1 72.8(3) . .
C1 C4 Ti1 72.8(3) . .
C3 C5 C2 108.7(5) . .
C3 C5 Ti1 73.3(3) . .
C2 C5 Ti1 72.2(3) . .
N1 C6 C6 112.0(3) . 7_645
N1 C6 Li1 46.2(2) . .
C6 C6 Li1 74.24(11) 7_645 .

loop_
_geom_bond_atom_site_label_1
_geom_bond_atom_site_label_2
_geom_bond_distance
_geom_bond_site_symmetry_2
Ti1 C2 2.355(4) .
Ti1 C2 2.355(4) 7_645
Ti1 C5 2.375(5) .
Ti1 C5 2.375(5) 7_645
Ti1 C3 2.376(5) .
Ti1 C3 2.376(5) 7_645
Ti1 C1 2.378(4) .
Ti1 C1 2.378(4) 7_645
Ti1 C4 2.382(5) 7_645
Ti1 C4 2.382(5) .
Ti1 Cl1 2.5451(13) 7_645
Ti1 Cl1 2.5451(13) .
Li1 N1 2.056(9) 7_645
Li1 N1 2.056(9) .
Li1 Cl1 2.294(8) 7_645
Li1 Cl1 2.294(8) .
Li1 C6 2.779(12) 7_645
Li1 C6 2.779(12) .
N1 C7 1.457(6) .
N1 C8 1.463(6) .
N1 C6 1.473(6) .
C1 C4 1.391(7) .
C1 C2 1.400(7) .
C2 C5 1.389(7) .
C3 C5 1.373(9) .
C3 C4 1.386(8) .
C6 C6 1.509(9) 7_645

loop_
_geom_torsion_atom_site_label_1
_geom_torsion_atom_site_label_2
_geom_torsion_atom_site_label_3
_geom_torsion_atom_site_label_4
_geom_torsion
_geom_torsion_site_symmetry_1
_geom_torsion_site_symmetry_4
C2 Ti1 Li1 N1 179.09(19) . 7_645
C2 Ti1 Li1 N1 -0.90(19) 7_645 7_645
C5 Ti1 Li1 N1 149.22(19) . 7_645
C5 Ti1 Li1 N1 -30.78(19) 7_645 7_645
C3 Ti1 Li1 N1 150.4(2) . 7_645
C3 Ti1 Li1 N1 -29.6(2) 7_645 7_645
C1 Ti1 Li1 N1 -153.08(19) . 7_645
C1 Ti1 Li1 N1 26.92(19) 7_645 7_645
C4 Ti1 Li1 N1 18.9(3) 7_645 7_645
C4 Ti1 Li1 N1 -161.1(3) . 7_645
Cl1 Ti1 Li1 N1 87.19(15) 7_645 7_645
Cl1 Ti1 Li1 N1 -92.81(15) . 7_645
C2 Ti1 Li1 N1 -0.91(19) . .
C2 Ti1 Li1 N1 179.09(19) 7_645 .
C5 Ti1 Li1 N1 -30.78(19) . .
C5 Ti1 Li1 N1 149.22(19) 7_645 .
C3 Ti1 Li1 N1 -29.6(2) . .
C3 Ti1 Li1 N1 150.4(2) 7_645 .
C1 Ti1 Li1 N1 26.92(19) . .
C1 Ti1 Li1 N1 -153.08(19) 7_645 .
C4 Ti1 Li1 N1 -161.1(3) 7_645 .
C4 Ti1 Li1 N1 18.9(3) . .
Cl1 Ti1 Li1 N1 -92.81(15) 7_645 .
Cl1 Ti1 Li1 N1 87.19(15) . .
C2 Ti1 Li1 Cl1 91.90(13) . 7_645
C2 Ti1 Li1 Cl1 -88.09(13) 7_645 7_645
C5 Ti1 Li1 Cl1 62.03(13) . 7_645
C5 Ti1 Li1 Cl1 -117.97(13) 7_645 7_645
C3 Ti1 Li1 Cl1 63.24(19) . 7_645
C3 Ti1 Li1 Cl1 -116.76(19) 7_645 7_645
C1 Ti1 Li1 Cl1 119.73(13) . 7_645
C1 Ti1 Li1 Cl1 -60.27(13) 7_645 7_645
C4 Ti1 Li1 Cl1 -68.2(2) 7_645 7_645
C4 Ti1 Li1 Cl1 111.8(2) . 7_645
Cl1 Ti1 Li1 Cl1 180.0 . 7_645
C2 Ti1 Li1 Cl1 -88.09(13) . .
C2 Ti1 Li1 Cl1 91.91(13) 7_645 .
C5 Ti1 Li1 Cl1 -117.97(13) . .
C5 Ti1 Li1 Cl1 62.03(13) 7_645 .
C3 Ti1 Li1 Cl1 -116.76(19) . .
C3 Ti1 Li1 Cl1 63.25(19) 7_645 .
C1 Ti1 Li1 Cl1 -60.27(13) . .
C1 Ti1 Li1 Cl1 119.73(13) 7_645 .
C4 Ti1 Li1 Cl1 111.8(2) 7_645 .
C4 Ti1 Li1 Cl1 -68.2(2) . .
Cl1 Ti1 Li1 Cl1 180.0 7_645 .
C2 Ti1 Li1 C6 153.6(4) . 7_645
C2 Ti1 Li1 C6 -26.4(4) 7_645 7_645
C5 Ti1 Li1 C6 123.8(4) . 7_645
C5 Ti1 Li1 C6 -56.2(4) 7_645 7_645
C3 Ti1 Li1 C6 125.0(4) . 7_645
C3 Ti1 Li1 C6 -55.0(4) 7_645 7_645
C1 Ti1 Li1 C6 -178.5(4) . 7_645
C1 Ti1 Li1 C6 1.5(4) 7_645 7_645
C4 Ti1 Li1 C6 -6.5(4) 7_645 7_645
C4 Ti1 Li1 C6 173.5(4) . 7_645
Cl1 Ti1 Li1 C6 61.7(4) 7_645 7_645
Cl1 Ti1 Li1 C6 -118.3(4) . 7_645
C2 Ti1 Li1 C6 -26.4(4) . .
C2 Ti1 Li1 C6 153.6(4) 7_645 .
C5 Ti1 Li1 C6 -56.3(4) . .
C5 Ti1 Li1 C6 123.7(4) 7_645 .
C3 Ti1 Li1 C6 -55.0(4) . .
C3 Ti1 Li1 C6 125.0(4) 7_645 .
C1 Ti1 Li1 C6 1.4(4) . .
C1 Ti1 Li1 C6 -178.6(4) 7_645 .
C4 Ti1 Li1 C6 173.5(4) 7_645 .
C4 Ti1 Li1 C6 -6.5(4) . .
Cl1 Ti1 Li1 C6 -118.3(4) 7_645 .
Cl1 Ti1 Li1 C6 61.7(4) . .
N1 Li1 Cl1 Ti1 126.2(3) 7_645 .
N1 Li1 Cl1 Ti1 -128.5(3) . .
Cl1 Li1 Cl1 Ti1 0.0 7_645 .
C6 Li1 Cl1 Ti1 159.6(2) 7_645 .
C6 Li1 Cl1 Ti1 -163.60(15) . .
C2 Ti1 Cl1 Li1 86.62(12) . .
C2 Ti1 Cl1 Li1 -83.85(13) 7_645 .
C5 Ti1 Cl1 Li1 75.69(16) . .
C5 Ti1 Cl1 Li1 -117.54(15) 7_645 .
C3 Ti1 Cl1 Li1 109.4(3) . .
C3 Ti1 Cl1 Li1 -137.46(15) 7_645 .
C1 Ti1 Cl1 Li1 121.24(12) . .
C1 Ti1 Cl1 Li1 -77.12(15) 7_645 .
C4 Ti1 Cl1 Li1 -116.17(18) 7_645 .
C4 Ti1 Cl1 Li1 137.07(15) . .
Cl1 Ti1 Cl1 Li1 0.0 7_645 .
N1 Li1 N1 C7 133.4(4) 7_645 .
Cl1 Li1 N1 C7 -106.8(4) 7_645 .
Cl1 Li1 N1 C7 10.6(5) . .
C6 Li1 N1 C7 141.2(4) 7_645 .
C6 Li1 N1 C7 120.3(5) . .
Ti1 Li1 N1 C7 -46.6(4) . .
N1 Li1 N1 C8 -103.4(3) 7_645 .
Cl1 Li1 N1 C8 16.5(5) 7_645 .
Cl1 Li1 N1 C8 133.8(4) . .
C6 Li1 N1 C8 -95.6(3) 7_645 .
C6 Li1 N1 C8 -116.4(4) . .
Ti1 Li1 N1 C8 76.6(3) . .
N1 Li1 N1 C6 13.0(2) 7_645 .
Cl1 Li1 N1 C6 132.9(4) 7_645 .
Cl1 Li1 N1 C6 -109.7(4) . .
C6 Li1 N1 C6 20.9(4) 7_645 .
Ti1 Li1 N1 C6 -167.0(2) . .
C2 Ti1 C1 C4 -115.1(5) . .
C2 Ti1 C1 C4 89.1(5) 7_645 .
C5 Ti1 C1 C4 -77.3(4) . .
C5 Ti1 C1 C4 80.7(4) 7_645 .
C3 Ti1 C1 C4 -36.8(4) . .
C3 Ti1 C1 C4 48.3(4) 7_645 .
C1 Ti1 C1 C4 9.8(3) 7_645 .
C4 Ti1 C1 C4 16.0(5) 7_645 .
Cl1 Ti1 C1 C4 -127.1(3) 7_645 .
Cl1 Ti1 C1 C4 152.9(3) . .
C2 Ti1 C1 C2 -155.8(4) 7_645 .
C5 Ti1 C1 C2 37.8(3) . .
C5 Ti1 C1 C2 -164.2(3) 7_645 .
C3 Ti1 C1 C2 78.3(4) . .
C3 Ti1 C1 C2 163.4(4) 7_645 .
C1 Ti1 C1 C2 124.9(3) 7_645 .
C4 Ti1 C1 C2 131.1(3) 7_645 .
C4 Ti1 C1 C2 115.1(5) . .
Cl1 Ti1 C1 C2 -11.9(4) 7_645 .
Cl1 Ti1 C1 C2 -92.0(3) . .
C4 C1 C2 C5 -1.3(5) . .
Ti1 C1 C2 C5 -66.4(3) . .
C4 C1 C2 Ti1 65.2(3) . .
C2 Ti1 C2 C5 -119.0(3) 7_645 .
C5 Ti1 C2 C5 143.4(6) 7_645 .
C3 Ti1 C2 C5 36.3(3) . .
C3 Ti1 C2 C5 91.0(5) 7_645 .
C1 Ti1 C2 C5 114.4(5) . .
C1 Ti1 C2 C5 -13.3(6) 7_645 .
C4 Ti1 C2 C5 41.2(4) 7_645 .
C4 Ti1 C2 C5 77.1(4) . .
Cl1 Ti1 C2 C5 -75.9(3) 7_645 .
Cl1 Ti1 C2 C5 -162.3(3) . .
C2 Ti1 C2 C1 126.6(3) 7_645 .
C5 Ti1 C2 C1 -114.4(5) . .
C5 Ti1 C2 C1 29.0(6) 7_645 .
C3 Ti1 C2 C1 -78.1(3) . .
C3 Ti1 C2 C1 -23.4(5) 7_645 .
C1 Ti1 C2 C1 -127.7(5) 7_645 .
C4 Ti1 C2 C1 -73.2(4) 7_645 .
C4 Ti1 C2 C1 -37.3(3) . .
Cl1 Ti1 C2 C1 169.6(3) 7_645 .
Cl1 Ti1 C2 C1 83.2(3) . .
C2 Ti1 C3 C5 -36.9(3) . .
C2 Ti1 C3 C5 134.8(3) 7_645 .
C5 Ti1 C3 C5 179.33(13) 7_645 .
C3 Ti1 C3 C5 177.8(4) 7_645 .
C1 Ti1 C3 C5 -78.4(3) . .
C1 Ti1 C3 C5 121.4(3) 7_645 .
C4 Ti1 C3 C5 146.5(4) 7_645 .
C4 Ti1 C3 C5 -115.3(5) . .
Cl1 Ti1 C3 C5 37.2(3) 7_645 .
Cl1 Ti1 C3 C5 -64.4(4) . .
C2 Ti1 C3 C4 78.4(3) . .
C2 Ti1 C3 C4 -109.9(3) 7_645 .
C5 Ti1 C3 C4 115.3(5) . .
C5 Ti1 C3 C4 -65.3(4) 7_645 .
C3 Ti1 C3 C4 -66.8(4) 7_645 .
C1 Ti1 C3 C4 36.9(3) . .
C1 Ti1 C3 C4 -123.2(3) 7_645 .
C4 Ti1 C3 C4 -98.2(4) 7_645 .
Cl1 Ti1 C3 C4 152.5(3) 7_645 .
Cl1 Ti1 C3 C4 50.9(5) . .
C5 C3 C4 C1 0.8(6) . .
Ti1 C3 C4 C1 -64.6(3) . .
C5 C3 C4 Ti1 65.4(4) . .
C2 C1 C4 C3 0.3(5) . .
Ti1 C1 C4 C3 64.6(4) . .
C2 C1 C4 Ti1 -64.3(3) . .
C2 Ti1 C4 C3 -78.4(4) . .
C2 Ti1 C4 C3 107.2(4) 7_645 .
C5 Ti1 C4 C3 -37.1(3) . .
C5 Ti1 C4 C3 130.1(4) 7_645 .
C3 Ti1 C4 C3 111.3(4) 7_645 .
C1 Ti1 C4 C3 -116.2(5) . .
C1 Ti1 C4 C3 68.9(4) 7_645 .
C4 Ti1 C4 C3 77.8(4) 7_645 .
Cl1 Ti1 C4 C3 -38.7(4) 7_645 .
Cl1 Ti1 C4 C3 -145.0(3) . .
C2 Ti1 C4 C1 37.8(3) . .
C2 Ti1 C4 C1 -136.6(3) 7_645 .
C5 Ti1 C4 C1 79.1(3) . .
C5 Ti1 C4 C1 -113.7(3) 7_645 .
C3 Ti1 C4 C1 116.2(5) . .
C3 Ti1 C4 C1 -132.5(4) 7_645 .
C1 Ti1 C4 C1 -174.92(16) 7_645 .
C4 Ti1 C4 C1 -166.0(4) 7_645 .
Cl1 Ti1 C4 C1 77.5(3) 7_645 .
Cl1 Ti1 C4 C1 -28.8(3) . .
C4 C3 C5 C2 -1.6(6) . .
Ti1 C3 C5 C2 63.9(3) . .
C4 C3 C5 Ti1 -65.5(4) . .
C1 C2 C5 C3 1.8(5) . .
Ti1 C2 C5 C3 -64.6(3) . .
C1 C2 C5 Ti1 66.4(3) . .
C2 Ti1 C5 C3 116.7(5) . .
C2 Ti1 C5 C3 -88.5(5) 7_645 .
C5 Ti1 C5 C3 -1.6(3) 7_645 .
C3 Ti1 C5 C3 -2.7(5) 7_645 .
C1 Ti1 C5 C3 78.6(4) . .
C1 Ti1 C5 C3 -70.4(4) 7_645 .
C4 Ti1 C5 C3 -34.9(4) 7_645 .
C4 Ti1 C5 C3 37.4(3) . .
Cl1 Ti1 C5 C3 -143.7(3) 7_645 .
Cl1 Ti1 C5 C3 136.3(3) . .
C2 Ti1 C5 C2 154.8(5) 7_645 .
C5 Ti1 C5 C2 -118.3(3) 7_645 .
C3 Ti1 C5 C2 -116.7(5) . .
C3 Ti1 C5 C2 -119.4(3) 7_645 .
C1 Ti1 C5 C2 -38.1(3) . .
C1 Ti1 C5 C2 172.9(3) 7_645 .
C4 Ti1 C5 C2 -151.6(3) 7_645 .
C4 Ti1 C5 C2 -79.2(3) . .
Cl1 Ti1 C5 C2 99.6(3) 7_645 .
Cl1 Ti1 C5 C2 19.6(4) . .
C7 N1 C6 C6 -161.7(5) . 7_645
C8 N1 C6 C6 76.5(6) . 7_645
Li1 N1 C6 C6 -37.5(5) . 7_645
C7 N1 C6 Li1 -124.3(4) . .
C8 N1 C6 Li1 114.0(4) . .
N1 Li1 C6 N1 -164.8(3) 7_645 .
Cl1 Li1 C6 N1 -68.3(3) 7_645 .
Cl1 Li1 C6 N1 87.7(3) . .
C6 Li1 C6 N1 -144.2(6) 7_645 .
Ti1 Li1 C6 N1 35.8(6) . .
N1 Li1 C6 C6 -20.6(3) 7_645 7_645
N1 Li1 C6 C6 144.2(6) . 7_645
Cl1 Li1 C6 C6 75.9(4) 7_645 7_645
Cl1 Li1 C6 C6 -128.1(4) . 7_645
Ti1 Li1 C6 C6 180.0 . 7_645
